data_4332348
loop_
_publ_author_name
'Kadish, Karl M.'
'Nguyen, Minh'
'Van Caemelbecke, Eric'
'Bear, John L.'

_publ_section_title
;
 Synthesis, Characterization, and Electrochemistry of Diruthenium(III,II)
 and Monoruthenium(III) Complexes Containing Pyridyl-Substituted
 2-Anilinopyridinate Ligands
;
_journal_issue 15
_journal_name_full 'Inorganic Chemistry'
_journal_page_first 5996
_journal_page_last 6003
_journal_paper_doi 10.1021/ic060267k
_journal_volume 45
_journal_year 2006
_chemical_formula_sum 'C36 H33 N6 Ru'
_chemical_formula_weight 650.75
_chemical_name_systematic
; 
 ? 
;
_space_group_IT_number 2
_symmetry_cell_setting triclinic
_symmetry_space_group_name_Hall '-P 1'
_symmetry_space_group_name_H-M 'P -1'
_atom_sites_solution_hydrogens geom
_atom_sites_solution_primary direct
_atom_sites_solution_secondary difmap
_audit_creation_method SHELXL-97
_cell_angle_alpha 81.534(1)
_cell_angle_beta 75.846(1)
_cell_angle_gamma 79.352(1)
_cell_formula_units_Z 2
_cell_length_a 9.7954(4)
_cell_length_b 12.7306(5)
_cell_length_c 13.0719(6)
_cell_measurement_reflns_used 6288
_cell_measurement_temperature 223(2)
_cell_measurement_theta_max 23.51
_cell_measurement_theta_min 1.62
_cell_volume 1544.45(11)
_computing_cell_refinement 'Bruker SAINT software (Bruker, 1999)'
_computing_data_collection 'Siemens SMART software (Siemens, 1996)'
_computing_data_reduction 'Bruker SAINT software (Bruker, 1999)'
_computing_structure_refinement 'SHELXL-97 (Sheldrick, 1997)'
_computing_structure_solution 'SHELXS-97 (Sheldrick, 1997)'
_diffrn_ambient_temperature 223(2)
_diffrn_detector_area_resol_mean 1K
_diffrn_measured_fraction_theta_full 0.990
_diffrn_measured_fraction_theta_max 0.990
_diffrn_measurement_device_type 'Siemens SMART CCD'
_diffrn_measurement_method CCD
_diffrn_radiation_monochromator graphite
_diffrn_radiation_source 'fine-focus sealed tube'
_diffrn_radiation_type MoK\a
_diffrn_radiation_wavelength 0.71073
_diffrn_reflns_av_R_equivalents 0.0133
_diffrn_reflns_av_sigmaI/netI 0.0098
_diffrn_reflns_limit_h_max 10
_diffrn_reflns_limit_h_min -10
_diffrn_reflns_limit_k_max 14
_diffrn_reflns_limit_k_min -13
_diffrn_reflns_limit_l_max 14
_diffrn_reflns_limit_l_min 0
_diffrn_reflns_number 7128
_diffrn_reflns_theta_full 23.51
_diffrn_reflns_theta_max 23.51
_diffrn_reflns_theta_min 1.62
_diffrn_standards_decay_% 0.0
_exptl_absorpt_coefficient_mu 0.543
_exptl_absorpt_correction_T_max 0.9352
_exptl_absorpt_correction_T_min 0.8521
_exptl_absorpt_correction_type empirical
_exptl_crystal_colour 'Very dark green'
_exptl_crystal_density_diffrn 1.399
_exptl_crystal_density_method 'not measured'
_exptl_crystal_description Block
_exptl_crystal_F_000 670
_exptl_crystal_size_max 0.40
_exptl_crystal_size_mid 0.35
_exptl_crystal_size_min 0.30
_refine_diff_density_max 0.253
_refine_diff_density_min -0.325
_refine_diff_density_rms 0.039
_refine_ls_extinction_coef 0.0016(2)
_refine_ls_extinction_expression Fc^*^=kFc[1+0.001xFc^2^\l^3^/sin(2\q)]^-1/4^
_refine_ls_extinction_method SHELXL
_refine_ls_goodness_of_fit_ref 1.048
_refine_ls_hydrogen_treatment mixed
_refine_ls_matrix_type full
_refine_ls_number_parameters 392
_refine_ls_number_reflns 4528
_refine_ls_number_restraints 0
_refine_ls_restrained_S_all 1.048
_refine_ls_R_factor_all 0.0209
_refine_ls_R_factor_gt 0.0190
_refine_ls_shift/su_max 0.105
_refine_ls_shift/su_mean 0.002
_refine_ls_structure_factor_coef Fsqd
_refine_ls_weighting_details 'calc w=1/[\s^2^(Fo^2^)+(0.0231P)^2^+1.0453P] where P=(Fo^2^+2Fc^2^)/3'
_refine_ls_weighting_scheme calc
_refine_ls_wR_factor_gt 0.0491
_refine_ls_wR_factor_ref 0.0506
_reflns_number_gt 4225
_reflns_number_total 4528
_reflns_threshold_expression >4sigma(I)
_cod_data_source_file ic060267ksup2.cif
_cod_data_source_block k880
_cod_depositor_comments
;
The following automatic conversions were performed:

'_symmetry_cell_setting' value 'Triclinic' changed to 'triclinic'
according to /home/saulius/struct/CIF-dictionaries/cif_core.dic
dictionary named 'cif_core.dic' version 2.4.2 from
2011-04-26.

'_exptl_absorpt_correction_type' value 'Empirical'
changed to 'empirical' according to
/home/saulius/struct/CIF-dictionaries/cif_core.dic dictionary named
'cif_core.dic' version 2.4.2 from 2011-04-26.

Automatic conversion script
Id: cif_fix_values 1891 2012-01-12 08:04:46Z andrius 
;
_cod_original_sg_symbol_H-M P-1
_cod_database_code 4332348

loop_
_symmetry_equiv_pos_as_xyz
'x, y, z'
'-x, -y, -z'

loop_
_atom_site_label
_atom_site_type_symbol
_atom_site_fract_x
_atom_site_fract_y
_atom_site_fract_z
_atom_site_U_iso_or_equiv
_atom_site_adp_type
_atom_site_occupancy
_atom_site_symmetry_multiplicity
_atom_site_calc_flag
_atom_site_refinement_flags
Ru Ru 0.678941(15) 0.268558(11) 0.738145(11) 0.02488(7) Uani 1 1 d .
N1 N 0.68978(17) 0.10429(12) 0.76439(12) 0.0304(4) Uani 1 1 d .
N2 N 0.50106(17) 0.21340(12) 0.82959(12) 0.0291(4) Uani 1 1 d .
N3 N 0.84977(17) 0.30146(13) 0.61110(12) 0.0308(4) Uani 1 1 d .
N4 N 0.65704(17) 0.25627(13) 0.58556(12) 0.0313(4) Uani 1 1 d .
N5 N 0.65036(16) 0.43301(12) 0.75264(12) 0.0274(3) Uani 1 1 d .
N6 N 0.72733(16) 0.30975(12) 0.86853(12) 0.0277(3) Uani 1 1 d .
C1 C 0.7736(2) 0.01174(16) 0.73772(16) 0.0383(5) Uani 1 1 d .
C2 C 0.7211(3) -0.08410(17) 0.77228(19) 0.0484(6) Uani 1 1 d .
H2 H 0.7795 -0.1498 0.7568 0.058 Uiso 1 1 calc R
C3 C 0.5823(3) -0.08277(18) 0.8296(2) 0.0520(6) Uani 1 1 d .
H3 H 0.5466 -0.1481 0.8513 0.062 Uiso 1 1 calc R
C4 C 0.4951(3) 0.01164(17) 0.85570(18) 0.0429(5) Uani 1 1 d .
H4 H 0.4005 0.0121 0.8943 0.052 Uiso 1 1 calc R
C5 C 0.5529(2) 0.10721(15) 0.82250(15) 0.0308(4) Uani 1 1 d .
C6 C 0.3636(2) 0.25925(16) 0.87661(15) 0.0318(4) Uani 1 1 d .
C7 C 0.2691(2) 0.2066(2) 0.95688(17) 0.0451(5) Uani 1 1 d .
H7 H 0.2981 0.1356 0.9841 0.054 Uiso 1 1 calc R
C8 C 0.1329(3) 0.2584(2) 0.9965(2) 0.0599(7) Uani 1 1 d .
H8 H 0.0703 0.2218 1.0501 0.072 Uiso 1 1 calc R
C9 C 0.0878(3) 0.3623(2) 0.9589(2) 0.0592(7) Uani 1 1 d .
H9 H -0.0053 0.3963 0.9856 0.071 Uiso 1 1 calc R
C10 C 0.1803(2) 0.4161(2) 0.8817(2) 0.0505(6) Uani 1 1 d .
H10 H 0.1508 0.4877 0.8562 0.061 Uiso 1 1 calc R
C11 C 0.3167(2) 0.36573(17) 0.84112(17) 0.0386(5) Uani 1 1 d .
H11 H 0.3790 0.4038 0.7887 0.046 Uiso 1 1 calc R
C12 C 0.9194(3) 0.0194(2) 0.6706(2) 0.0555(6) Uani 1 1 d .
H12A H 0.9678 0.0602 0.7038 0.083 Uiso 1 1 calc R
H12B H 0.9118 0.0552 0.6010 0.083 Uiso 1 1 calc R
H12C H 0.9731 -0.0522 0.6636 0.083 Uiso 1 1 calc R
C13 C 0.9736(2) 0.34050(17) 0.58616(17) 0.0376(5) Uani 1 1 d .
C14 C 1.0420(2) 0.3590(2) 0.48053(19) 0.0491(6) Uani 1 1 d .
H14 H 1.1304 0.3839 0.4623 0.059 Uiso 1 1 calc R
C15 C 0.9793(3) 0.3407(2) 0.40215(18) 0.0506(6) Uani 1 1 d .
H15 H 1.0259 0.3535 0.3306 0.061 Uiso 1 1 calc R
C16 C 0.8504(2) 0.30420(18) 0.42663(16) 0.0422(5) Uani 1 1 d .
H16 H 0.8076 0.2927 0.3731 0.051 Uiso 1 1 calc R
C17 C 0.7849(2) 0.28467(16) 0.53445(15) 0.0323(4) Uani 1 1 d .
C18 C 0.5681(2) 0.20914(15) 0.54280(15) 0.0299(4) Uani 1 1 d .
C19 C 0.6136(2) 0.15624(16) 0.45129(16) 0.0374(5) Uani 1 1 d .
H19 H 0.7101 0.1487 0.4158 0.045 Uiso 1 1 calc R
C20 C 0.5172(3) 0.11478(17) 0.41247(17) 0.0452(6) Uani 1 1 d .
H20 H 0.5487 0.0810 0.3497 0.054 Uiso 1 1 calc R
C21 C 0.3764(3) 0.12242(18) 0.46454(18) 0.0461(6) Uani 1 1 d .
H21 H 0.3116 0.0947 0.4373 0.055 Uiso 1 1 calc R
C22 C 0.3310(2) 0.17099(18) 0.55704(18) 0.0428(5) Uani 1 1 d .
H22 H 0.2353 0.1747 0.5941 0.051 Uiso 1 1 calc R
C23 C 0.4252(2) 0.21423(16) 0.59572(16) 0.0357(5) Uani 1 1 d .
H23 H 0.3926 0.2476 0.6587 0.043 Uiso 1 1 calc R
C24 C 1.0308(2) 0.3615(2) 0.67603(19) 0.0483(6) Uani 1 1 d .
H24A H 1.0312 0.2986 0.7278 0.072 Uiso 1 1 calc R
H24B H 0.9710 0.4225 0.7092 0.072 Uiso 1 1 calc R
H24C H 1.1272 0.3770 0.6494 0.072 Uiso 1 1 calc R
C25 C 0.6226(2) 0.53128(16) 0.70158(16) 0.0325(4) Uani 1 1 d .
C26 C 0.6399(2) 0.62067(16) 0.74346(18) 0.0399(5) Uani 1 1 d .
H26 H 0.6203 0.6899 0.7086 0.048 Uiso 1 1 calc R
C27 C 0.6864(2) 0.60683(17) 0.83698(18) 0.0415(5) Uani 1 1 d .
H27 H 0.6980 0.6674 0.8654 0.050 Uiso 1 1 calc R
C28 C 0.7160(2) 0.50644(16) 0.88929(16) 0.0356(5) Uani 1 1 d .
H28 H 0.7474 0.4974 0.9529 0.043 Uiso 1 1 calc R
C29 C 0.69761(19) 0.41810(15) 0.84447(14) 0.0274(4) Uani 1 1 d .
C30 C 0.74685(19) 0.25684(15) 0.96690(14) 0.0276(4) Uani 1 1 d .
C31 C 0.6966(2) 0.30256(17) 1.06200(15) 0.0361(5) Uani 1 1 d .
H31 H 0.6463 0.3730 1.0623 0.043 Uiso 1 1 calc R
C32 C 0.7200(2) 0.2450(2) 1.15636(17) 0.0459(6) Uani 1 1 d .
H32 H 0.6865 0.2773 1.2199 0.055 Uiso 1 1 calc R
C33 C 0.7917(2) 0.1411(2) 1.15846(17) 0.0460(6) Uani 1 1 d .
H33 H 0.8083 0.1030 1.2227 0.055 Uiso 1 1 calc R
C34 C 0.8388(2) 0.09366(18) 1.06502(17) 0.0409(5) Uani 1 1 d .
H34 H 0.8859 0.0223 1.0659 0.049 Uiso 1 1 calc R
C35 C 0.8172(2) 0.15061(16) 0.96991(16) 0.0334(4) Uani 1 1 d .
H35 H 0.8502 0.1175 0.9068 0.040 Uiso 1 1 calc R
C36 C 0.5732(3) 0.53798(18) 0.60082(18) 0.0463(6) Uani 1 1 d .
H36A H 0.4910 0.5015 0.6140 0.069 Uiso 1 1 calc R
H36B H 0.6493 0.5040 0.5477 0.069 Uiso 1 1 calc R
H36C H 0.5473 0.6128 0.5754 0.069 Uiso 1 1 calc R

loop_
_atom_site_aniso_label
_atom_site_aniso_U_11
_atom_site_aniso_U_22
_atom_site_aniso_U_33
_atom_site_aniso_U_23
_atom_site_aniso_U_13
_atom_site_aniso_U_12
Ru 0.02825(10) 0.02585(10) 0.02176(9) -0.00255(6) -0.00655(6) -0.00598(6)
N1 0.0396(10) 0.0278(9) 0.0266(8) -0.0040(7) -0.0122(7) -0.0054(7)
N2 0.0327(9) 0.0294(9) 0.0260(8) -0.0024(7) -0.0055(7) -0.0087(7)
N3 0.0297(9) 0.0348(9) 0.0279(9) -0.0031(7) -0.0063(7) -0.0054(7)
N4 0.0324(9) 0.0395(9) 0.0244(8) -0.0038(7) -0.0077(7) -0.0092(7)
N5 0.0282(8) 0.0277(8) 0.0263(8) 0.0001(7) -0.0065(7) -0.0060(7)
N6 0.0330(9) 0.0265(8) 0.0253(8) -0.0016(7) -0.0100(7) -0.0055(7)
C1 0.0522(13) 0.0326(11) 0.0338(11) -0.0083(9) -0.0196(10) 0.0014(10)
C2 0.0724(17) 0.0276(11) 0.0503(14) -0.0077(10) -0.0267(13) -0.0011(11)
C3 0.0790(19) 0.0304(12) 0.0561(15) 0.0003(11) -0.0277(14) -0.0197(12)
C4 0.0538(14) 0.0366(12) 0.0438(13) -0.0009(10) -0.0146(11) -0.0186(10)
C5 0.0410(12) 0.0321(11) 0.0245(10) -0.0014(8) -0.0134(9) -0.0119(9)
C6 0.0319(11) 0.0418(12) 0.0268(10) -0.0100(9) -0.0077(8) -0.0126(9)
C7 0.0434(13) 0.0543(14) 0.0389(12) -0.0077(11) -0.0021(10) -0.0186(11)
C8 0.0429(14) 0.085(2) 0.0551(16) -0.0222(14) 0.0080(12) -0.0310(14)
C9 0.0306(13) 0.084(2) 0.0679(17) -0.0388(16) -0.0032(12) -0.0088(13)
C10 0.0432(14) 0.0562(15) 0.0570(15) -0.0248(12) -0.0175(12) 0.0036(11)
C11 0.0368(12) 0.0436(12) 0.0374(12) -0.0121(10) -0.0070(9) -0.0070(10)
C12 0.0532(15) 0.0489(14) 0.0590(16) -0.0160(12) -0.0096(12) 0.0098(12)
C13 0.0287(11) 0.0433(12) 0.0405(12) -0.0048(10) -0.0051(9) -0.0080(9)
C14 0.0371(13) 0.0634(16) 0.0455(14) -0.0065(11) 0.0016(10) -0.0188(11)
C15 0.0503(14) 0.0649(16) 0.0315(12) -0.0009(11) 0.0046(10) -0.0175(12)
C16 0.0478(13) 0.0530(14) 0.0266(11) -0.0037(10) -0.0063(10) -0.0132(11)
C17 0.0346(11) 0.0339(11) 0.0287(11) -0.0039(8) -0.0071(9) -0.0054(9)
C18 0.0386(11) 0.0283(10) 0.0254(10) 0.0012(8) -0.0142(9) -0.0059(8)
C19 0.0474(13) 0.0349(11) 0.0308(11) -0.0028(9) -0.0105(9) -0.0070(9)
C20 0.0703(17) 0.0382(12) 0.0340(12) -0.0057(10) -0.0209(11) -0.0122(11)
C21 0.0625(16) 0.0417(13) 0.0461(13) 0.0005(10) -0.0298(12) -0.0187(11)
C22 0.0410(13) 0.0446(13) 0.0479(13) 0.0001(10) -0.0189(10) -0.0111(10)
C23 0.0408(12) 0.0381(11) 0.0320(11) -0.0050(9) -0.0136(9) -0.0072(9)
C24 0.0345(12) 0.0659(16) 0.0495(14) -0.0123(12) -0.0092(10) -0.0159(11)
C25 0.0287(10) 0.0319(11) 0.0333(11) 0.0031(9) -0.0049(8) -0.0036(8)
C26 0.0418(12) 0.0254(11) 0.0479(13) 0.0018(9) -0.0062(10) -0.0033(9)
C27 0.0454(13) 0.0296(11) 0.0507(14) -0.0115(10) -0.0067(11) -0.0087(9)
C28 0.0391(12) 0.0351(11) 0.0359(11) -0.0084(9) -0.0106(9) -0.0074(9)
C29 0.0253(10) 0.0307(10) 0.0258(10) -0.0025(8) -0.0042(8) -0.0055(8)
C30 0.0250(10) 0.0344(11) 0.0253(10) -0.0002(8) -0.0078(8) -0.0090(8)
C31 0.0341(11) 0.0423(12) 0.0300(11) -0.0029(9) -0.0054(9) -0.0041(9)
C32 0.0466(13) 0.0646(16) 0.0250(11) -0.0051(10) -0.0057(10) -0.0075(11)
C33 0.0408(13) 0.0649(16) 0.0284(11) 0.0108(11) -0.0105(10) -0.0073(11)
C34 0.0348(12) 0.0427(12) 0.0418(13) 0.0089(10) -0.0102(10) -0.0054(9)
C35 0.0348(11) 0.0358(11) 0.0303(11) -0.0013(9) -0.0092(9) -0.0060(9)
C36 0.0534(14) 0.0432(13) 0.0428(13) 0.0089(10) -0.0203(11) -0.0065(11)

loop_
_atom_type_symbol
_atom_type_description
_atom_type_scat_dispersion_real
_atom_type_scat_dispersion_imag
_atom_type_scat_source
C C 0.0033 0.0016 'International Tables Vol C Tables 4.2.6.8 and 6.1.1.4'
H H 0.0000 0.0000 'International Tables Vol C Tables 4.2.6.8 and 6.1.1.4'
N N 0.0061 0.0033 'International Tables Vol C Tables 4.2.6.8 and 6.1.1.4'
Ru Ru -1.2594 0.8363 'International Tables Vol C Tables 4.2.6.8 and 6.1.1.4'

loop_
_geom_angle_atom_site_label_1
_geom_angle_atom_site_label_2
_geom_angle_atom_site_label_3
_geom_angle
N2 Ru N6 90.81(6)
N2 Ru N1 64.00(6)
N6 Ru N1 104.49(6)
N2 Ru N4 101.62(6)
N6 Ru N4 166.04(6)
N1 Ru N4 86.85(6)
N2 Ru N5 106.48(6)
N6 Ru N5 63.68(6)
N1 Ru N5 165.67(6)
N4 Ru N5 106.12(6)
N2 Ru N3 163.36(6)
N6 Ru N3 105.37(6)
N1 Ru N3 107.16(6)
N4 Ru N3 62.80(6)
N5 Ru N3 84.65(6)
C1 N1 C5 122.19(17)
C1 N1 Ru 142.70(15)
C5 N1 Ru 94.79(11)
C5 N2 C6 127.77(16)
C5 N2 Ru 95.85(12)
C6 N2 Ru 136.01(13)
C13 N3 C17 121.65(17)
C13 N3 Ru 143.01(14)
C17 N3 Ru 94.65(12)
C17 N4 C18 126.62(16)
C17 N4 Ru 95.90(11)
C18 N4 Ru 135.54(13)
C25 N5 C29 121.74(16)
C25 N5 Ru 143.67(13)
C29 N5 Ru 93.88(11)
C29 N6 C30 125.89(16)
C29 N6 Ru 96.33(11)
C30 N6 Ru 135.83(12)
N1 C1 C2 119.1(2)
N1 C1 C12 117.15(19)
C2 C1 C12 123.8(2)
C1 C2 C3 119.6(2)
C4 C3 C2 121.7(2)
C3 C4 C5 117.4(2)
N2 C5 N1 105.26(16)
N2 C5 C4 134.6(2)
N1 C5 C4 120.05(19)
N2 C6 C7 124.80(19)
N2 C6 C11 117.68(18)
C7 C6 C11 117.5(2)
C8 C7 C6 120.4(2)
C9 C8 C7 121.2(2)
C8 C9 C10 119.3(2)
C9 C10 C11 120.4(2)
C10 C11 C6 121.2(2)
N3 C13 C14 119.6(2)
N3 C13 C24 117.16(18)
C14 C13 C24 123.27(19)
C15 C14 C13 119.5(2)
C16 C15 C14 121.4(2)
C15 C16 C17 117.7(2)
N4 C17 N3 106.63(16)
N4 C17 C16 133.13(19)
N3 C17 C16 120.10(18)
C23 C18 C19 117.88(18)
C23 C18 N4 117.95(17)
C19 C18 N4 124.17(18)
C20 C19 C18 120.4(2)
C21 C20 C19 120.8(2)
C20 C21 C22 119.4(2)
C21 C22 C23 120.4(2)
C22 C23 C18 121.0(2)
N5 C25 C26 119.57(18)
N5 C25 C36 117.16(18)
C26 C25 C36 123.27(18)
C27 C26 C25 119.31(19)
C28 C27 C26 121.44(19)
C27 C28 C29 117.63(19)
N6 C29 N5 106.06(15)
N6 C29 C28 133.44(18)
N5 C29 C28 120.30(17)
C31 C30 C35 118.20(17)
C31 C30 N6 123.82(17)
C35 C30 N6 117.94(17)
C32 C31 C30 120.5(2)
C33 C32 C31 121.0(2)
C32 C33 C34 119.1(2)
C33 C34 C35 120.5(2)
C34 C35 C30 120.67(19)

loop_
_geom_bond_atom_site_label_1
_geom_bond_atom_site_label_2
_geom_bond_distance
Ru N2 2.0358(15)
Ru N6 2.0383(15)
Ru N1 2.0559(15)
Ru N4 2.0886(15)
Ru N5 2.0908(15)
Ru N3 2.1045(16)
N1 C1 1.344(3)
N1 C5 1.367(3)
N2 C5 1.362(2)
N2 C6 1.393(3)
N3 C13 1.344(3)
N3 C17 1.371(2)
N4 C17 1.353(3)
N4 C18 1.401(2)
N5 C25 1.342(2)
N5 C29 1.365(2)
N6 C29 1.362(2)
N6 C30 1.401(2)
C1 C2 1.383(3)
C1 C12 1.493(3)
C2 C3 1.381(4)
C3 C4 1.375(3)
C4 C5 1.403(3)
C6 C7 1.398(3)
C6 C11 1.397(3)
C7 C8 1.386(3)
C8 C9 1.374(4)
C9 C10 1.374(4)
C10 C11 1.384(3)
C13 C14 1.386(3)
C13 C24 1.495(3)
C14 C15 1.383(3)
C15 C16 1.374(3)
C16 C17 1.405(3)
C18 C23 1.396(3)
C18 C19 1.396(3)
C19 C20 1.387(3)
C20 C21 1.373(3)
C21 C22 1.378(3)
C22 C23 1.382(3)
C25 C26 1.387(3)
C25 C36 1.496(3)
C26 C27 1.382(3)
C27 C28 1.374(3)
C28 C29 1.400(3)
C30 C31 1.391(3)
C30 C35 1.400(3)
C31 C32 1.386(3)
C32 C33 1.378(3)
C33 C34 1.381(3)
C34 C35 1.387(3)

loop_
_geom_torsion_atom_site_label_1
_geom_torsion_atom_site_label_2
_geom_torsion_atom_site_label_3
_geom_torsion_atom_site_label_4
_geom_torsion
N2 Ru N1 C1 174.8(2)
N6 Ru N1 C1 -101.5(2)
N4 Ru N1 C1 70.2(2)
N5 Ru N1 C1 -134.6(3)
N3 Ru N1 C1 10.0(2)
N2 Ru N1 C5 1.88(10)
N6 Ru N1 C5 85.58(11)
N4 Ru N1 C5 -102.68(11)
N5 Ru N1 C5 52.5(3)
N3 Ru N1 C5 -162.93(10)
N6 Ru N2 C5 -107.65(11)
N1 Ru N2 C5 -1.89(10)
N4 Ru N2 C5 78.74(11)
N5 Ru N2 C5 -170.37(10)
N3 Ru N2 C5 59.1(3)
N6 Ru N2 C6 79.20(18)
N1 Ru N2 C6 -175.0(2)
N4 Ru N2 C6 -94.41(18)
N5 Ru N2 C6 16.48(19)
N3 Ru N2 C6 -114.1(2)
N2 Ru N3 C13 -168.0(2)
N6 Ru N3 C13 -1.7(2)
N1 Ru N3 C13 -112.6(2)
N4 Ru N3 C13 170.3(3)
N5 Ru N3 C13 59.1(2)
N2 Ru N3 C17 22.5(3)
N6 Ru N3 C17 -171.22(11)
N1 Ru N3 C17 77.89(12)
N4 Ru N3 C17 0.80(11)
N5 Ru N3 C17 -110.41(12)
N2 Ru N4 C17 -174.60(11)
N6 Ru N4 C17 32.9(3)
N1 Ru N4 C17 -111.95(12)
N5 Ru N4 C17 74.25(12)
N3 Ru N4 C17 -0.81(11)
N2 Ru N4 C18 -10.52(19)
N6 Ru N4 C18 -163.1(2)
N1 Ru N4 C18 52.12(19)
N5 Ru N4 C18 -121.68(18)
N3 Ru N4 C18 163.3(2)
N2 Ru N5 C25 -106.9(2)
N6 Ru N5 C25 170.6(2)
N1 Ru N5 C25 -153.4(2)
N4 Ru N5 C25 0.8(2)
N3 Ru N5 C25 60.5(2)
N2 Ru N5 C29 83.90(11)
N6 Ru N5 C29 1.36(10)
N1 Ru N5 C29 37.4(3)
N4 Ru N5 C29 -168.39(10)
N3 Ru N5 C29 -108.72(11)
N2 Ru N6 C29 -109.40(11)
N1 Ru N6 C29 -172.71(11)
N4 Ru N6 C29 43.7(3)
N5 Ru N6 C29 -1.37(10)
N3 Ru N6 C29 74.51(12)
N2 Ru N6 C30 54.47(18)
N1 Ru N6 C30 -8.85(19)
N4 Ru N6 C30 -152.4(2)
N5 Ru N6 C30 162.5(2)
N3 Ru N6 C30 -121.63(18)
C5 N1 C1 C2 -1.6(3)
Ru N1 C1 C2 -173.21(16)
C5 N1 C1 C12 177.79(18)
Ru N1 C1 C12 6.2(3)
N1 C1 C2 C3 2.6(3)
C12 C1 C2 C3 -176.7(2)
C1 C2 C3 C4 -1.5(3)
C2 C3 C4 C5 -0.5(3)
C6 N2 C5 N1 176.63(17)
Ru N2 C5 N1 2.65(14)
C6 N2 C5 C4 0.2(3)
Ru N2 C5 C4 -173.7(2)
C1 N1 C5 N2 -177.53(16)
Ru N1 C5 N2 -2.62(14)
C1 N1 C5 C4 -0.5(3)
Ru N1 C5 C4 174.41(16)
C3 C4 C5 N2 177.5(2)
C3 C4 C5 N1 1.5(3)
C5 N2 C6 C7 24.5(3)
Ru N2 C6 C7 -164.14(15)
C5 N2 C6 C11 -155.58(18)
Ru N2 C6 C11 15.8(3)
N2 C6 C7 C8 -178.2(2)
C11 C6 C7 C8 1.9(3)
C6 C7 C8 C9 -0.5(4)
C7 C8 C9 C10 -1.0(4)
C8 C9 C10 C11 0.9(4)
C9 C10 C11 C6 0.5(3)
N2 C6 C11 C10 178.18(18)
C7 C6 C11 C10 -1.9(3)
C17 N3 C13 C14 -3.5(3)
Ru N3 C13 C14 -171.18(18)
C17 N3 C13 C24 176.65(19)
Ru N3 C13 C24 9.0(3)
N3 C13 C14 C15 2.3(4)
C24 C13 C14 C15 -177.9(2)
C13 C14 C15 C16 -0.1(4)
C14 C15 C16 C17 -0.8(4)
C18 N4 C17 N3 -164.98(17)
Ru N4 C17 N3 1.16(16)
C18 N4 C17 C16 19.4(4)
Ru N4 C17 C16 -174.5(2)
C13 N3 C17 N4 -173.73(17)
Ru N3 C17 N4 -1.15(15)
C13 N3 C17 C16 2.6(3)
Ru N3 C17 C16 175.16(17)
C15 C16 C17 N4 174.8(2)
C15 C16 C17 N3 -0.4(3)
C17 N4 C18 C23 -161.59(19)
Ru N4 C18 C23 38.3(3)
C17 N4 C18 C19 19.2(3)
Ru N4 C18 C19 -140.90(17)
C23 C18 C19 C20 2.9(3)
N4 C18 C19 C20 -177.92(18)
C18 C19 C20 C21 -1.7(3)
C19 C20 C21 C22 -0.6(3)
C20 C21 C22 C23 1.7(3)
C21 C22 C23 C18 -0.5(3)
C19 C18 C23 C22 -1.8(3)
N4 C18 C23 C22 178.93(18)
C29 N5 C25 C26 -1.0(3)
Ru N5 C25 C26 -168.31(16)
C29 N5 C25 C36 179.19(18)
Ru N5 C25 C36 11.9(3)
N5 C25 C26 C27 0.3(3)
C36 C25 C26 C27 -179.9(2)
C25 C26 C27 C28 0.1(3)
C26 C27 C28 C29 0.1(3)
C30 N6 C29 N5 -164.21(16)
Ru N6 C29 N5 1.96(14)
C30 N6 C29 C28 21.0(3)
Ru N6 C29 C28 -172.8(2)
C25 N5 C29 N6 -174.41(16)
Ru N5 C29 N6 -1.90(14)
C25 N5 C29 C28 1.2(3)
Ru N5 C29 C28 173.71(16)
C27 C28 C29 N6 173.5(2)
C27 C28 C29 N5 -0.7(3)
C29 N6 C30 C31 20.8(3)
Ru N6 C30 C31 -139.21(17)
C29 N6 C30 C35 -161.22(18)
Ru N6 C30 C35 38.7(3)
C35 C30 C31 C32 2.0(3)
N6 C30 C31 C32 179.93(19)
C30 C31 C32 C33 -0.9(3)
C31 C32 C33 C34 -0.9(3)
C32 C33 C34 C35 1.5(3)
C33 C34 C35 C30 -0.3(3)
C31 C30 C35 C34 -1.4(3)
N6 C30 C35 C34 -179.50(18)
